data_7035925
loop_
_publ_author_name
'B\"ottcher, Tobias'
'Jones, Cameron'

_publ_section_title
;
 Extremely bulky secondary phosphinoamines as substituents for sterically
 hindered aminosilanes.
;
_journal_issue 33
_journal_name_full 'Dalton transactions (Cambridge, England : 2003)'
_journal_page_first 14842
_journal_page_last 14853
_journal_paper_doi 10.1039/c5dt02504d
_journal_volume 44
_journal_year 2015
_chemical_formula_sum 'C47 H60 N3 P'
_chemical_formula_weight 697.95
_chemical_name_systematic
; 
 ? 
;
_space_group_IT_number 2
_symmetry_cell_setting triclinic
_symmetry_space_group_name_Hall '-P 1'
_symmetry_space_group_name_H-M 'P -1'
_atom_sites_solution_hydrogens geom
_atom_sites_solution_primary direct
_atom_sites_solution_secondary difmap
_audit_creation_method SHELXL-97
_audit_update_record
;
2015-05-18 deposited with the CCDC.
2015-07-22 downloaded from the CCDC.
;
_cell_angle_alpha 70.230(4)
_cell_angle_beta 73.735(4)
_cell_angle_gamma 76.194(4)
_cell_formula_units_Z 2
_cell_length_a 11.2534(6)
_cell_length_b 12.2272(5)
_cell_length_c 16.8486(9)
_cell_measurement_temperature 123(2)
_cell_volume 2067.62(19)
_computing_structure_refinement 'SHELXL-97 (Sheldrick, 1997)'
_computing_structure_solution 'SHELXS-97 (Sheldrick, 1990)'
_diffrn_ambient_temperature 123(2)
_diffrn_measured_fraction_theta_full 0.998
_diffrn_measured_fraction_theta_max 0.998
_diffrn_measurement_device_type 'Bruker Apex X8'
_diffrn_radiation_monochromator graphite
_diffrn_radiation_source 'fine-focus sealed tube'
_diffrn_radiation_type MoK\a
_diffrn_radiation_wavelength 0.71073
_diffrn_reflns_av_R_equivalents 0.0314
_diffrn_reflns_av_sigmaI/netI 0.0468
_diffrn_reflns_limit_h_max 13
_diffrn_reflns_limit_h_min -13
_diffrn_reflns_limit_k_max 14
_diffrn_reflns_limit_k_min -14
_diffrn_reflns_limit_l_max 19
_diffrn_reflns_limit_l_min -20
_diffrn_reflns_number 18998
_diffrn_reflns_theta_full 25.50
_diffrn_reflns_theta_max 25.50
_diffrn_reflns_theta_min 3.07
_exptl_absorpt_coefficient_mu 0.101
_exptl_absorpt_correction_T_max 0.999
_exptl_absorpt_correction_T_min 0.988
_exptl_absorpt_correction_type multi-scan
_exptl_absorpt_process_details 'Sortav (Blessing)'
_exptl_crystal_colour colorless
_exptl_crystal_density_diffrn 1.121
_exptl_crystal_density_method 'not measured'
_exptl_crystal_description plate
_exptl_crystal_F_000 756
_exptl_crystal_size_max 0.10
_exptl_crystal_size_mid 0.10
_exptl_crystal_size_min 0.01
_refine_diff_density_max 0.506
_refine_diff_density_min -0.501
_refine_diff_density_rms 0.041
_refine_ls_extinction_method none
_refine_ls_goodness_of_fit_ref 1.026
_refine_ls_hydrogen_treatment constr
_refine_ls_matrix_type full
_refine_ls_number_parameters 470
_refine_ls_number_reflns 7695
_refine_ls_number_restraints 0
_refine_ls_restrained_S_all 1.026
_refine_ls_R_factor_all 0.0620
_refine_ls_R_factor_gt 0.0424
_refine_ls_shift/su_max 0.001
_refine_ls_shift/su_mean 0.000
_refine_ls_structure_factor_coef Fsqd
_refine_ls_weighting_details 'calc w=1/[\s^2^(Fo^2^)+(0.0371P)^2^+0.7930P] where P=(Fo^2^+2Fc^2^)/3'
_refine_ls_weighting_scheme calc
_refine_ls_wR_factor_gt 0.0920
_refine_ls_wR_factor_ref 0.1030
_reflns_number_gt 5990
_reflns_number_total 7695
_reflns_threshold_expression >2sigma(I)
_cod_data_source_file c5dt02504d2.cif
_cod_data_source_block cj1080
_cod_depositor_comments 'Adding full bibliography for 7035922--7035934.cif.'
_cod_original_cell_volume 2067.62(18)
_cod_original_sg_symbol_H-M P-1
_cod_database_code 7035925

loop_
_symmetry_equiv_pos_as_xyz
'x, y, z'
'-x, -y, -z'

loop_
_atom_site_label
_atom_site_type_symbol
_atom_site_fract_x
_atom_site_fract_y
_atom_site_fract_z
_atom_site_U_iso_or_equiv
_atom_site_adp_type
_atom_site_occupancy
_atom_site_symmetry_multiplicity
_atom_site_calc_flag
_atom_site_refinement_flags
P1 P 0.72022(4) 0.75639(3) 0.65399(3) 0.01782(11) Uani 1 1 d .
N1 N 0.82973(13) 0.70727(11) 0.71737(8) 0.0187(3) Uani 1 1 d .
H1 H 0.9065 0.6767 0.6966 0.022 Uiso 1 1 calc R
N2 N 0.81755(13) 0.76939(11) 0.55522(8) 0.0204(3) Uani 1 1 d .
C41 C 0.96792(19) 0.66040(16) 0.45730(12) 0.0341(5) Uani 1 1 d .
H41A H 0.9005 0.6187 0.4625 0.051 Uiso 1 1 calc R
H41B H 1.0484 0.6075 0.4519 0.051 Uiso 1 1 calc R
H41C H 0.9702 0.7291 0.4060 0.051 Uiso 1 1 calc R
C13 C 0.92162(17) 0.33938(15) 0.98672(11) 0.0290(4) Uani 1 1 d .
H13 H 0.9940 0.3745 0.9744 0.035 Uiso 1 1 calc R
C2 C 0.76083(15) 0.82664(14) 0.81810(10) 0.0193(3) Uani 1 1 d .
C6 C 0.80276(15) 0.61361(13) 0.87410(10) 0.0189(3) Uani 1 1 d .
C8 C 0.83507(16) 0.38833(13) 0.93464(10) 0.0209(4) Uani 1 1 d .
N3 N 0.64580(13) 0.64283(12) 0.67018(9) 0.0245(3) Uani 1 1 d .
C22 C 0.65218(17) 1.13405(14) 0.67380(11) 0.0257(4) Uani 1 1 d .
H22 H 0.7299 1.1618 0.6468 0.031 Uiso 1 1 calc R
C39 C 0.94400(16) 0.70092(14) 0.53778(11) 0.0238(4) Uani 1 1 d .
H39 H 0.9474 0.6282 0.5879 0.029 Uiso 1 1 calc R
C3 C 0.72279(16) 0.83158(14) 0.90318(11) 0.0237(4) Uani 1 1 d .
H3 H 0.6952 0.9065 0.9131 0.028 Uiso 1 1 calc R
C36 C 0.78992(17) 0.88098(14) 0.48751(11) 0.0258(4) Uani 1 1 d .
H36 H 0.8536 0.8769 0.4332 0.031 Uiso 1 1 calc R
C27 C 0.86851(16) 1.00141(13) 0.75793(10) 0.0208(4) Uani 1 1 d .
C44 C 0.6394(2) 0.55176(17) 0.56015(12) 0.0387(5) Uani 1 1 d .
H44A H 0.5499 0.5470 0.5818 0.058 Uiso 1 1 calc R
H44B H 0.6811 0.4873 0.5349 0.058 Uiso 1 1 calc R
H44C H 0.6502 0.6273 0.5159 0.058 Uiso 1 1 calc R
C19 C 1.03485(17) 0.42964(14) 0.74444(11) 0.0253(4) Uani 1 1 d .
H19 H 0.9798 0.3909 0.7336 0.030 Uiso 1 1 calc R
C45 C 0.51336(16) 0.64889(15) 0.71860(11) 0.0255(4) Uani 1 1 d .
H45 H 0.4808 0.5824 0.7141 0.031 Uiso 1 1 calc R
C28 C 0.99517(16) 0.96880(14) 0.72657(11) 0.0240(4) Uani 1 1 d .
H28 H 1.0209 0.9125 0.6952 0.029 Uiso 1 1 calc R
C20 C 0.77395(15) 0.94107(13) 0.74512(10) 0.0196(4) Uani 1 1 d .
H20 H 0.8128 0.9181 0.6908 0.023 Uiso 1 1 calc R
C26 C 0.53577(16) 0.98323(15) 0.76906(11) 0.0244(4) Uani 1 1 d .
H26 H 0.5323 0.9066 0.8084 0.029 Uiso 1 1 calc R
C14 C 0.99076(16) 0.48966(13) 0.80670(10) 0.0205(4) Uani 1 1 d .
C25 C 0.42579(18) 1.05542(16) 0.75023(12) 0.0310(4) Uani 1 1 d .
H25 H 0.3478 1.0278 0.7765 0.037 Uiso 1 1 calc R
C23 C 0.54249(18) 1.20629(16) 0.65536(12) 0.0316(4) Uani 1 1 d .
H23 H 0.5454 1.2832 0.6162 0.038 Uiso 1 1 calc R
C5 C 0.76674(16) 0.62366(14) 0.95719(11) 0.0228(4) Uani 1 1 d .
H5 H 0.7717 0.5543 1.0045 0.027 Uiso 1 1 calc R
C40 C 1.04970(18) 0.76358(17) 0.53166(13) 0.0353(5) Uani 1 1 d .
H40A H 1.0541 0.8324 0.4804 0.053 Uiso 1 1 calc R
H40B H 1.1295 0.7096 0.5272 0.053 Uiso 1 1 calc R
H40C H 1.0335 0.7891 0.5835 0.053 Uiso 1 1 calc R
C38 C 0.8000(2) 0.98983(15) 0.50743(13) 0.0376(5) Uani 1 1 d .
H38A H 0.7324 1.0020 0.5564 0.056 Uiso 1 1 calc R
H38B H 0.7930 1.0584 0.4568 0.056 Uiso 1 1 calc R
H38C H 0.8812 0.9795 0.5220 0.056 Uiso 1 1 calc R
C42 C 0.69739(17) 0.54199(15) 0.63464(12) 0.0274(4) Uani 1 1 d .
H42 H 0.7887 0.5453 0.6099 0.033 Uiso 1 1 calc R
C32 C 0.83356(17) 1.08451(15) 0.80344(11) 0.0269(4) Uani 1 1 d .
H32 H 0.7472 1.1091 0.8249 0.032 Uiso 1 1 calc R
C7 C 0.85414(16) 0.49517(13) 0.85587(10) 0.0194(3) Uani 1 1 d .
H7 H 0.8055 0.4908 0.8159 0.023 Uiso 1 1 calc R
C46 C 0.50194(18) 0.62976(17) 0.81423(12) 0.0340(4) Uani 1 1 d .
H46A H 0.5521 0.5543 0.8382 0.051 Uiso 1 1 calc R
H46B H 0.4139 0.6291 0.8445 0.051 Uiso 1 1 calc R
H46C H 0.5325 0.6936 0.8216 0.051 Uiso 1 1 calc R
C47 C 0.43008(18) 0.76206(17) 0.67999(14) 0.0374(5) Uani 1 1 d .
H47A H 0.4581 0.8297 0.6839 0.056 Uiso 1 1 calc R
H47B H 0.3430 0.7591 0.7120 0.056 Uiso 1 1 calc R
H47C H 0.4357 0.7701 0.6192 0.056 Uiso 1 1 calc R
C18 C 1.15775(18) 0.42578(17) 0.69813(12) 0.0335(4) Uani 1 1 d .
H18 H 1.1862 0.3852 0.6555 0.040 Uiso 1 1 calc R
C33 C 0.6829(2) 0.74168(16) 1.06534(12) 0.0348(5) Uani 1 1 d .
H33 H 0.7014 0.6610 1.1053 0.042 Uiso 1 1 calc R
C21 C 0.65077(16) 1.02125(14) 0.73127(10) 0.0199(4) Uani 1 1 d .
C17 C 1.23932(18) 0.48056(17) 0.71359(13) 0.0370(5) Uani 1 1 d .
H17 H 1.3238 0.4776 0.6819 0.044 Uiso 1 1 calc R
C15 C 1.07402(16) 0.54489(14) 0.82124(11) 0.0258(4) Uani 1 1 d .
H15 H 1.0459 0.5867 0.8632 0.031 Uiso 1 1 calc R
C43 C 0.68804(19) 0.42215(15) 0.70190(13) 0.0343(5) Uani 1 1 d .
H43A H 0.7266 0.4165 0.7489 0.051 Uiso 1 1 calc R
H43B H 0.7319 0.3599 0.6749 0.051 Uiso 1 1 calc R
H43C H 0.5996 0.4131 0.7252 0.051 Uiso 1 1 calc R
C37 C 0.6624(2) 0.89398(18) 0.46905(14) 0.0441(5) Uani 1 1 d .
H37A H 0.6580 0.8254 0.4529 0.066 Uiso 1 1 calc R
H37B H 0.6493 0.9656 0.4215 0.066 Uiso 1 1 calc R
H37C H 0.5972 0.8993 0.5208 0.066 Uiso 1 1 calc R
C1 C 0.79659(15) 0.71592(13) 0.80312(10) 0.0179(3) Uani 1 1 d .
C31 C 0.92337(18) 1.13175(16) 0.81780(12) 0.0318(4) Uani 1 1 d .
H31 H 0.8982 1.1874 0.8497 0.038 Uiso 1 1 calc R
C4 C 0.72344(17) 0.73228(15) 0.97371(11) 0.0255(4) Uani 1 1 d .
C16 C 1.19707(18) 0.53971(16) 0.77542(13) 0.0339(4) Uani 1 1 d .
H16 H 1.2530 0.5771 0.7866 0.041 Uiso 1 1 calc R
C24 C 0.42891(18) 1.16729(16) 0.69347(12) 0.0330(5) Uani 1 1 d .
H24 H 0.3534 1.2169 0.6808 0.040 Uiso 1 1 calc R
C35 C 0.7536(2) 0.8202(3) 1.08010(15) 0.0625(8) Uani 1 1 d .
H35A H 0.8439 0.7956 1.0614 0.094 Uiso 1 1 calc R
H35B H 0.7334 0.8144 1.1417 0.094 Uiso 1 1 calc R
H35C H 0.7297 0.9018 1.0468 0.094 Uiso 1 1 calc R
C34 C 0.5432(2) 0.7838(3) 1.08940(15) 0.0634(8) Uani 1 1 d .
H34A H 0.5222 0.8633 1.0517 0.095 Uiso 1 1 calc R
H34B H 0.5199 0.7850 1.1497 0.095 Uiso 1 1 calc R
H34C H 0.4971 0.7303 1.0823 0.095 Uiso 1 1 calc R
C29 C 1.08515(17) 1.01677(16) 0.74011(11) 0.0285(4) Uani 1 1 d .
H29 H 1.1715 0.9936 0.7179 0.034 Uiso 1 1 calc R
C30 C 1.04900(18) 1.09824(16) 0.78593(12) 0.0309(4) Uani 1 1 d .
H30 H 1.1104 1.1311 0.7955 0.037 Uiso 1 1 calc R
C12 C 0.90389(19) 0.23928(16) 1.05690(12) 0.0349(5) Uani 1 1 d .
H12 H 0.9638 0.2066 1.0921 0.042 Uiso 1 1 calc R
C9 C 0.72971(17) 0.33599(15) 0.95497(11) 0.0274(4) Uani 1 1 d .
H9 H 0.6687 0.3690 0.9206 0.033 Uiso 1 1 calc R
C10 C 0.71178(19) 0.23630(16) 1.02469(12) 0.0355(5) Uani 1 1 d .
H10 H 0.6391 0.2014 1.0377 0.043 Uiso 1 1 calc R
C11 C 0.7995(2) 0.18799(16) 1.07503(12) 0.0367(5) Uani 1 1 d .
H11 H 0.7878 0.1191 1.1224 0.044 Uiso 1 1 calc R

loop_
_atom_site_aniso_label
_atom_site_aniso_U_11
_atom_site_aniso_U_22
_atom_site_aniso_U_33
_atom_site_aniso_U_23
_atom_site_aniso_U_13
_atom_site_aniso_U_12
P1 0.0208(2) 0.0162(2) 0.0173(2) -0.00547(16) -0.00483(17) -0.00291(17)
N1 0.0171(7) 0.0217(7) 0.0163(7) -0.0074(6) -0.0020(6) -0.0004(6)
N2 0.0248(8) 0.0186(7) 0.0152(7) -0.0030(5) -0.0041(6) -0.0021(6)
C41 0.0431(12) 0.0283(10) 0.0257(10) -0.0106(8) -0.0017(9) 0.0011(9)
C13 0.0302(11) 0.0263(9) 0.0291(10) -0.0035(8) -0.0085(8) -0.0059(8)
C2 0.0193(9) 0.0188(8) 0.0206(9) -0.0054(7) -0.0065(7) -0.0026(7)
C6 0.0195(9) 0.0178(8) 0.0205(9) -0.0053(7) -0.0062(7) -0.0032(7)
C8 0.0255(9) 0.0170(8) 0.0202(9) -0.0073(7) -0.0040(7) -0.0017(7)
N3 0.0224(8) 0.0228(7) 0.0307(8) -0.0136(6) -0.0014(6) -0.0049(6)
C22 0.0293(10) 0.0216(9) 0.0268(10) -0.0074(7) -0.0064(8) -0.0046(7)
C39 0.0262(10) 0.0215(9) 0.0211(9) -0.0067(7) -0.0021(7) -0.0020(7)
C3 0.0299(10) 0.0194(8) 0.0246(9) -0.0108(7) -0.0072(8) -0.0010(7)
C36 0.0346(11) 0.0232(9) 0.0160(9) -0.0029(7) -0.0053(8) -0.0025(8)
C27 0.0254(10) 0.0172(8) 0.0187(9) -0.0016(7) -0.0069(7) -0.0042(7)
C44 0.0552(14) 0.0334(11) 0.0331(11) -0.0148(9) -0.0071(10) -0.0128(10)
C19 0.0268(10) 0.0231(9) 0.0269(10) -0.0084(7) -0.0094(8) 0.0003(7)
C45 0.0215(9) 0.0241(9) 0.0328(10) -0.0094(8) -0.0048(8) -0.0066(7)
C28 0.0263(10) 0.0244(9) 0.0197(9) -0.0050(7) -0.0056(7) -0.0029(7)
C20 0.0223(9) 0.0180(8) 0.0190(9) -0.0072(7) -0.0039(7) -0.0024(7)
C26 0.0261(10) 0.0224(9) 0.0266(10) -0.0101(7) -0.0056(8) -0.0033(7)
C14 0.0234(9) 0.0154(8) 0.0199(9) -0.0008(6) -0.0086(7) 0.0000(7)
C25 0.0240(10) 0.0340(10) 0.0398(11) -0.0193(9) -0.0076(9) -0.0004(8)
C23 0.0412(12) 0.0219(9) 0.0316(11) -0.0081(8) -0.0149(9) 0.0044(8)
C5 0.0283(10) 0.0193(8) 0.0188(9) -0.0022(7) -0.0079(7) -0.0019(7)
C40 0.0275(11) 0.0352(11) 0.0409(12) -0.0129(9) 0.0003(9) -0.0070(8)
C38 0.0565(14) 0.0217(10) 0.0325(11) -0.0004(8) -0.0141(10) -0.0083(9)
C42 0.0263(10) 0.0236(9) 0.0365(11) -0.0154(8) -0.0023(8) -0.0073(7)
C32 0.0270(10) 0.0232(9) 0.0318(10) -0.0100(8) -0.0073(8) -0.0024(7)
C7 0.0230(9) 0.0181(8) 0.0184(8) -0.0048(7) -0.0069(7) -0.0039(7)
C46 0.0283(11) 0.0384(11) 0.0340(11) -0.0115(9) -0.0014(9) -0.0076(8)
C47 0.0254(11) 0.0341(11) 0.0487(13) -0.0068(9) -0.0083(9) -0.0048(8)
C18 0.0310(11) 0.0376(11) 0.0275(10) -0.0119(8) -0.0064(9) 0.0059(9)
C33 0.0535(13) 0.0281(10) 0.0204(10) -0.0084(8) -0.0095(9) 0.0015(9)
C21 0.0240(9) 0.0193(8) 0.0195(9) -0.0092(7) -0.0067(7) -0.0014(7)
C17 0.0238(10) 0.0436(12) 0.0327(11) -0.0038(9) -0.0022(9) -0.0011(9)
C15 0.0265(10) 0.0238(9) 0.0280(10) -0.0071(7) -0.0074(8) -0.0045(7)
C43 0.0395(12) 0.0253(10) 0.0453(12) -0.0143(9) -0.0153(10) -0.0058(8)
C37 0.0584(15) 0.0336(11) 0.0414(13) 0.0044(9) -0.0306(11) -0.0084(10)
C1 0.0175(8) 0.0203(8) 0.0176(8) -0.0063(7) -0.0049(7) -0.0034(7)
C31 0.0386(12) 0.0254(9) 0.0378(11) -0.0135(8) -0.0117(9) -0.0065(8)
C4 0.0328(10) 0.0258(9) 0.0191(9) -0.0077(7) -0.0089(8) -0.0014(8)
C16 0.0263(10) 0.0339(10) 0.0399(12) -0.0027(9) -0.0101(9) -0.0103(8)
C24 0.0326(11) 0.0329(10) 0.0394(11) -0.0188(9) -0.0196(9) 0.0099(8)
C35 0.0360(13) 0.128(2) 0.0485(15) -0.0615(16) 0.0011(11) -0.0200(14)
C34 0.0466(15) 0.126(2) 0.0364(13) -0.0433(14) 0.0122(11) -0.0448(15)
C29 0.0238(10) 0.0343(10) 0.0233(10) -0.0011(8) -0.0069(8) -0.0060(8)
C30 0.0335(11) 0.0306(10) 0.0326(11) -0.0029(8) -0.0150(9) -0.0125(8)
C12 0.0375(12) 0.0326(10) 0.0265(10) 0.0027(8) -0.0118(9) -0.0016(9)
C9 0.0271(10) 0.0280(9) 0.0257(10) -0.0039(8) -0.0069(8) -0.0061(8)
C10 0.0367(12) 0.0346(11) 0.0308(11) -0.0013(8) -0.0014(9) -0.0164(9)
C11 0.0453(13) 0.0249(10) 0.0268(11) 0.0062(8) -0.0036(9) -0.0062(9)

loop_
_atom_type_symbol
_atom_type_description
_atom_type_scat_dispersion_real
_atom_type_scat_dispersion_imag
_atom_type_scat_source
C C 0.0033 0.0016 'International Tables Vol C Tables 4.2.6.8 and 6.1.1.4'
H H 0.0000 0.0000 'International Tables Vol C Tables 4.2.6.8 and 6.1.1.4'
N N 0.0061 0.0033 'International Tables Vol C Tables 4.2.6.8 and 6.1.1.4'
P P 0.1023 0.0942 'International Tables Vol C Tables 4.2.6.8 and 6.1.1.4'

loop_
_geom_angle_atom_site_label_1
_geom_angle_atom_site_label_2
_geom_angle_atom_site_label_3
_geom_angle
N3 P1 N2 104.43(7)
N3 P1 N1 108.11(7)
N2 P1 N1 99.54(7)
C1 N1 P1 120.31(11)
C39 N2 C36 116.18(13)
C39 N2 P1 125.46(11)
C36 N2 P1 115.53(11)
C8 C13 C12 120.85(17)
C3 C2 C1 118.73(14)
C3 C2 C20 118.74(14)
C1 C2 C20 122.26(14)
C5 C6 C1 119.58(14)
C5 C6 C7 122.12(14)
C1 C6 C7 118.26(13)
C9 C8 C13 118.22(16)
C9 C8 C7 119.79(15)
C13 C8 C7 121.98(15)
C42 N3 C45 116.27(13)
C42 N3 P1 125.94(12)
C45 N3 P1 117.61(10)
C23 C22 C21 121.17(17)
N2 C39 C40 114.09(13)
N2 C39 C41 111.97(14)
C40 C39 C41 110.16(15)
C4 C3 C2 122.91(15)
N2 C36 C37 111.40(15)
N2 C36 C38 113.93(14)
C37 C36 C38 109.76(16)
C28 C27 C32 118.07(15)
C28 C27 C20 118.99(14)
C32 C27 C20 122.87(15)
C18 C19 C14 120.82(16)
N3 C45 C46 111.97(14)
N3 C45 C47 112.95(15)
C46 C45 C47 111.10(15)
C27 C28 C29 121.27(16)
C21 C20 C2 114.87(14)
C21 C20 C27 113.78(12)
C2 C20 C27 108.60(13)
C25 C26 C21 120.96(17)
C15 C14 C19 118.12(16)
C15 C14 C7 121.76(14)
C19 C14 C7 120.11(15)
C24 C25 C26 120.35(18)
C24 C23 C22 120.27(17)
C6 C5 C4 122.11(15)
N3 C42 C43 114.14(15)
N3 C42 C44 111.83(15)
C43 C42 C44 110.23(14)
C31 C32 C27 120.78(17)
C8 C7 C6 114.78(13)
C8 C7 C14 111.74(13)
C6 C7 C14 111.32(13)
C17 C18 C19 120.36(17)
C35 C33 C34 109.56(17)
C35 C33 C4 112.50(17)
C34 C33 C4 111.82(16)
C26 C21 C22 117.89(16)
C26 C21 C20 122.26(15)
C22 C21 C20 119.67(15)
C16 C17 C18 119.41(18)
C16 C15 C14 120.81(16)
C2 C1 C6 119.16(14)
C2 C1 N1 120.35(14)
C6 C1 N1 120.46(13)
C30 C31 C32 120.25(16)
C3 C4 C5 117.30(15)
C3 C4 C33 121.21(15)
C5 C4 C33 121.46(15)
C17 C16 C15 120.48(17)
C23 C24 C25 119.36(17)
C30 C29 C28 119.93(17)
C31 C30 C29 119.70(17)
C11 C12 C13 119.84(18)
C8 C9 C10 121.11(17)
C11 C10 C9 119.89(18)
C12 C11 C10 120.07(17)

loop_
_geom_bond_atom_site_label_1
_geom_bond_atom_site_label_2
_geom_bond_distance
P1 N3 1.6954(14)
P1 N2 1.6963(14)
P1 N1 1.7234(14)
N1 C1 1.4214(19)
N2 C39 1.475(2)
N2 C36 1.484(2)
C41 C39 1.531(2)
C13 C8 1.386(2)
C13 C12 1.393(3)
C2 C3 1.394(2)
C2 C1 1.405(2)
C2 C20 1.525(2)
C6 C5 1.383(2)
C6 C1 1.412(2)
C6 C7 1.526(2)
C8 C9 1.385(2)
C8 C7 1.522(2)
N3 C42 1.476(2)
N3 C45 1.483(2)
C22 C23 1.382(3)
C22 C21 1.392(2)
C39 C40 1.525(2)
C3 C4 1.382(2)
C36 C37 1.513(3)
C36 C38 1.514(2)
C27 C28 1.385(2)
C27 C32 1.394(2)
C27 C20 1.528(2)
C44 C42 1.528(3)
C19 C18 1.383(3)
C19 C14 1.393(2)
C45 C46 1.520(3)
C45 C47 1.526(3)
C28 C29 1.387(2)
C20 C21 1.522(2)
C26 C25 1.386(2)
C26 C21 1.386(2)
C14 C15 1.392(2)
C14 C7 1.526(2)
C25 C24 1.381(3)
C23 C24 1.377(3)
C5 C4 1.394(2)
C42 C43 1.525(3)
C32 C31 1.387(2)
C18 C17 1.380(3)
C33 C35 1.501(3)
C33 C34 1.517(3)
C33 C4 1.518(2)
C17 C16 1.379(3)
C15 C16 1.382(3)
C31 C30 1.379(3)
C29 C30 1.380(3)
C12 C11 1.374(3)
C9 C10 1.387(3)
C10 C11 1.376(3)
